data_9011167
loop_
_publ_author_name
'Mercier, R.'
'Douglade, J.'
'Bernard, J.'

_publ_section_title
;
 Structure cristalline de Sb2O3*3SO3
;
_journal_name_full 'Acta Crystallographica, Section B'
_journal_page_first 2787
_journal_page_last 2791
_journal_paper_doi 10.1107/S0567740876008881
_journal_volume 32
_journal_year 1976
_chemical_formula_structural Sb2(SO4)3
_chemical_formula_sum 'O12 S3 Sb2'
_space_group_IT_number 14
_symmetry_space_group_name_Hall '-P 2ybc'
_symmetry_space_group_name_H-M 'P 1 21/c 1'
_cell_angle_alpha 90
_cell_angle_beta 126.30
_cell_angle_gamma 90
_cell_length_a 13.12
_cell_length_b 4.750
_cell_length_c 17.55
_cell_formula_units_Z 4
_cell_volume 881.457
_database_code_amcsd 0009575
_exptl_crystal_density_diffrn 4.007
_cod_original_formula_sum 'Sb2 S3 O12'
_cod_database_code 9011167
_amcsd_formula_title Sb2(SO4)3

loop_
_space_group_symop_operation_xyz
x,y,z
x,1/2-y,1/2+z
-x,1/2+y,1/2-z
-x,-y,-z

loop_
_atom_site_label
_atom_site_fract_x
_atom_site_fract_y
_atom_site_fract_z
_atom_site_U_iso_or_equiv
Sb1 0.35610 0.41130 0.28570 0.00747
Sb2 0.11070 0.20630 0.43790 0.00760
S1 0.55580 0.93590 0.39220 0.00785
S2 0.17220 0.66940 0.32340 0.00874
S3 0.16620 0.63520 0.61200 0.00849
O11 0.55620 0.05350 0.31580 0.00988
O12 0.52140 0.62570 0.36990 0.01077
O13 0.67530 0.95550 0.48000 0.01634
O14 0.47300 0.10280 0.40250 0.00823
O21 0.09070 0.55330 0.23170 0.01191
O22 0.30020 0.55800 0.36810 0.01001
O23 0.14020 0.57310 0.38400 0.01077
O24 0.17300 0.98370 0.32830 0.00798
O31 0.04620 0.51570 0.59600 0.01267
O32 0.13810 0.93680 0.57400 0.01216
O33 0.20000 0.43430 0.55940 0.01039
O34 0.27130 0.64500 0.70900 0.01013

loop_
_cod_related_entry_id
_cod_related_entry_database
_cod_related_entry_code
1 AMCSD 0009575
